data_4303086
loop_
_publ_author_name
'Treffly B. Ditri'
'Brian J. Fox'
'Curtis E. Moore'
'Arnold L. Rheingold'
'Joshua S. Figueroa'

_publ_section_title
;
Effective Control of Ligation and Geometric Isomerism: Direct Comparison of
Steric Properties Associated with Bis-mesityl and
Bis-diisopropylphenyl m-Terphenyl Isocyanides
;
_journal_name_full 'Inorganic Chemistry'
_journal_page_first 8362
_journal_page_last 8375
_journal_paper_doi 10.1021/ic9010828
_journal_volume 48
_journal_year 2009
_chemical_formula_sum 'C80 H83 Ag F3 N3 O4 S'
_chemical_formula_weight 1347.42
_chemical_name_common '[(Et2O)Ag(CNArMes2)3]OTf'
_chemical_name_systematic
; 
 ? 
;
_space_group_IT_number 19
_symmetry_cell_setting orthorhombic
_symmetry_space_group_name_Hall 'P 2ac 2ab'
_symmetry_space_group_name_H-M 'P 21 21 21'
_atom_sites_solution_hydrogens geom
_atom_sites_solution_primary direct
_atom_sites_solution_secondary difmap
_audit_creation_method SHELXL-97
_cell_angle_alpha 90.00
_cell_angle_beta 90.00
_cell_angle_gamma 90.00
_cell_formula_units_Z 4
_cell_length_a 14.480
_cell_length_b 19.449
_cell_length_c 25.316
_cell_measurement_reflns_used 19573
_cell_measurement_temperature 101(2)
_cell_measurement_theta_max 23.25
_cell_measurement_theta_min 1.61
_cell_volume 7129.530
_computing_cell_refinement 'Bruker SAINT'
_computing_data_collection 'Bruker APEX2'
_computing_data_reduction 'Bruker SAINT'
_computing_molecular_graphics 'Bruker SHELXTL'
_computing_publication_material 'Bruker SHELXTL'
_computing_structure_refinement 'SHELXL-97 (Sheldrick, 1997)'
_computing_structure_solution 'SHELXS-97 (Sheldrick, 1990)'
_diffrn_ambient_temperature 101(2)
_diffrn_measured_fraction_theta_full 0.998
_diffrn_measured_fraction_theta_max 0.998
_diffrn_measurement_device_type 'CCD area detector'
_diffrn_measurement_method 'phi and omega scans'
_diffrn_radiation_monochromator graphite
_diffrn_radiation_source 'fine-focus sealed tube'
_diffrn_radiation_type MoK\a
_diffrn_radiation_wavelength 0.71073
_diffrn_reflns_av_R_equivalents 0.0722
_diffrn_reflns_av_sigmaI/netI 0.1268
_diffrn_reflns_limit_h_max 7
_diffrn_reflns_limit_h_min -16
_diffrn_reflns_limit_k_max 21
_diffrn_reflns_limit_k_min -16
_diffrn_reflns_limit_l_max 28
_diffrn_reflns_limit_l_min -24
_diffrn_reflns_number 19573
_diffrn_reflns_theta_full 23.25
_diffrn_reflns_theta_max 23.25
_diffrn_reflns_theta_min 1.61
_exptl_absorpt_coefficient_mu 0.371
_exptl_absorpt_correction_T_max 0.9465
_exptl_absorpt_correction_T_min 0.9296
_exptl_absorpt_correction_type multi-scan
_exptl_absorpt_process_details SADABS
_exptl_crystal_colour colorless
_exptl_crystal_density_diffrn 1.255
_exptl_crystal_density_method 'not measured'
_exptl_crystal_description Block
_exptl_crystal_F_000 2824
_exptl_crystal_size_max 0.20
_exptl_crystal_size_mid 0.20
_exptl_crystal_size_min 0.15
_refine_diff_density_max 0.401
_refine_diff_density_min -0.476
_refine_diff_density_rms 0.075
_refine_ls_abs_structure_details 'Flack H D (1983), Acta Cryst. A39, 876-881'
_refine_ls_abs_structure_Flack -0.03(3)
_refine_ls_extinction_method none
_refine_ls_goodness_of_fit_ref 1.004
_refine_ls_hydrogen_treatment constr
_refine_ls_matrix_type full
_refine_ls_number_parameters 849
_refine_ls_number_reflns 9918
_refine_ls_number_restraints 0
_refine_ls_restrained_S_all 1.004
_refine_ls_R_factor_all 0.0957
_refine_ls_R_factor_gt 0.0583
_refine_ls_shift/su_max 0.001
_refine_ls_shift/su_mean 0.000
_refine_ls_structure_factor_coef Fsqd
_refine_ls_weighting_details 'calc w=1/[\s^2^(Fo^2^)+(0.0323P)^2^+0.0000P] where P=(Fo^2^+2Fc^2^)/3'
_refine_ls_weighting_scheme calc
_refine_ls_wR_factor_gt 0.0996
_refine_ls_wR_factor_ref 0.1157
_reflns_number_gt 7096
_reflns_number_total 9918
_reflns_threshold_expression >2sigma(I)
_cod_data_source_file ic9010828_si_002_04.cif
_cod_data_source_block jfig13
_cod_depositor_comments
;
The following automatic conversions were performed:
'_symmetry_cell_setting' value 'Orthorhombic' changed to 'orthorhombic'
according to '/home/saulius/struct/CIF-dictionaries/cif_core.dic'
dictionary named 'cif_core.dic' version 2.4.1 from 2010-06-29.

Automatic conversion script
Id: cif_fix_enum 1527 2010-12-29 10:47:43Z saulius 
;
_cod_original_cell_volume 7129.5
_cod_database_code 4303086

loop_
_symmetry_equiv_pos_as_xyz
'x, y, z'
'-x+1/2, -y, z+1/2'
'x+1/2, -y+1/2, -z'
'-x, y+1/2, -z+1/2'

loop_
_atom_site_label
_atom_site_type_symbol
_atom_site_fract_x
_atom_site_fract_y
_atom_site_fract_z
_atom_site_U_iso_or_equiv
_atom_site_adp_type
_atom_site_occupancy
_atom_site_symmetry_multiplicity
_atom_site_calc_flag
_atom_site_refinement_flags
_atom_site_disorder_assembly
_atom_site_disorder_group
C1 C 0.3438(5) 0.9889(3) 0.4260(3) 0.0283(19) Uani 1 1 d . . .
C2 C 0.5728(5) 0.9027(4) 0.3886(3) 0.0274(18) Uani 1 1 d . . .
C3 C 0.5383(4) 1.0220(3) 0.5041(3) 0.0238(17) Uani 1 1 d . . .
C4 C 0.2094(4) 1.0432(4) 0.3771(2) 0.0201(15) Uani 1 1 d . . .
C5 C 0.1160(4) 1.0379(4) 0.3948(3) 0.0259(17) Uani 1 1 d . . .
C6 C 0.0507(5) 1.0679(3) 0.3616(3) 0.0306(19) Uani 1 1 d . . .
H6 H -0.0125 1.0664 0.3715 0.037 Uiso 1 1 calc R . .
C7 C 0.0745(5) 1.0996(3) 0.3149(3) 0.0287(18) Uani 1 1 d . . .
H7 H 0.0281 1.1186 0.2928 0.034 Uiso 1 1 calc R . .
C8 C 0.1668(5) 1.1035(3) 0.3004(3) 0.0263(18) Uani 1 1 d . . .
H8 H 0.1827 1.1259 0.2683 0.032 Uiso 1 1 calc R . .
C9 C 0.2364(5) 1.0759(3) 0.3313(3) 0.0247(18) Uani 1 1 d . . .
C10 C 0.0883(4) 1.0059(3) 0.4461(3) 0.0259(17) Uani 1 1 d . . .
C11 C 0.0746(4) 0.9338(3) 0.4488(3) 0.0285(18) Uani 1 1 d . . .
C12 C 0.0432(5) 0.9073(4) 0.4966(3) 0.033(2) Uani 1 1 d . . .
H12 H 0.0331 0.8592 0.4991 0.039 Uiso 1 1 calc R . .
C13 C 0.0260(5) 0.9473(4) 0.5405(3) 0.0332(18) Uani 1 1 d . . .
C14 C 0.0435(4) 1.0167(4) 0.5363(3) 0.033(2) Uani 1 1 d . . .
H14 H 0.0337 1.0452 0.5662 0.039 Uiso 1 1 calc R . .
C15 C 0.0751(4) 1.0468(4) 0.4894(3) 0.0253(16) Uani 1 1 d . . .
C16 C 0.0911(5) 0.8882(3) 0.4014(3) 0.039(2) Uani 1 1 d . . .
H16A H 0.0792 0.8402 0.4111 0.059 Uiso 1 1 calc R . .
H16B H 0.1553 0.8930 0.3898 0.059 Uiso 1 1 calc R . .
H16C H 0.0495 0.9018 0.3727 0.059 Uiso 1 1 calc R . .
C17 C -0.0092(5) 0.9151(4) 0.5912(3) 0.044(2) Uani 1 1 d . . .
H17A H -0.0035 0.9483 0.6202 0.066 Uiso 1 1 calc R . .
H17B H 0.0273 0.8740 0.5994 0.066 Uiso 1 1 calc R . .
H17C H -0.0742 0.9022 0.5869 0.066 Uiso 1 1 calc R . .
C18 C 0.0916(5) 1.1244(3) 0.4870(3) 0.039(2) Uani 1 1 d . . .
H18A H 0.1565 1.1333 0.4785 0.058 Uiso 1 1 calc R . .
H18B H 0.0767 1.1449 0.5213 0.058 Uiso 1 1 calc R . .
H18C H 0.0521 1.1446 0.4597 0.058 Uiso 1 1 calc R . .
C19 C 0.3367(5) 1.0775(4) 0.3165(3) 0.0252(18) Uani 1 1 d . . .
C20 C 0.3901(5) 1.1340(4) 0.3289(3) 0.0275(18) Uani 1 1 d . . .
C21 C 0.4852(5) 1.1310(3) 0.3175(3) 0.0343(18) Uani 1 1 d . . .
H21 H 0.5228 1.1693 0.3265 0.041 Uiso 1 1 calc R . .
C22 C 0.5255(6) 1.0755(4) 0.2942(3) 0.046(2) Uani 1 1 d . . .
C23 C 0.4703(5) 1.0205(4) 0.2803(3) 0.042(2) Uani 1 1 d . . .
H23 H 0.4973 0.9820 0.2632 0.050 Uiso 1 1 calc R . .
C24 C 0.3737(5) 1.0203(3) 0.2911(3) 0.034(2) Uani 1 1 d . . .
C25 C 0.3498(5) 1.1960(3) 0.3561(3) 0.0302(19) Uani 1 1 d . . .
H25A H 0.2970 1.2130 0.3357 0.045 Uiso 1 1 calc R . .
H25B H 0.3968 1.2321 0.3585 0.045 Uiso 1 1 calc R . .
H25C H 0.3294 1.1831 0.3916 0.045 Uiso 1 1 calc R . .
C26 C 0.6308(5) 1.0741(4) 0.2834(4) 0.073(3) Uani 1 1 d . . .
H26A H 0.6623 1.1043 0.3086 0.109 Uiso 1 1 calc R . .
H26B H 0.6428 1.0901 0.2473 0.109 Uiso 1 1 calc R . .
H26C H 0.6538 1.0270 0.2874 0.109 Uiso 1 1 calc R . .
C27 C 0.3170(5) 0.9586(4) 0.2760(3) 0.046(2) Uani 1 1 d . . .
H27A H 0.2816 0.9428 0.3067 0.069 Uiso 1 1 calc R . .
H27B H 0.3579 0.9216 0.2640 0.069 Uiso 1 1 calc R . .
H27C H 0.2744 0.9710 0.2475 0.069 Uiso 1 1 calc R . .
C28 C 0.7065(5) 0.8378(3) 0.3437(3) 0.0241(18) Uani 1 1 d . . .
C29 C 0.7068(4) 0.8157(3) 0.2925(3) 0.0241(18) Uani 1 1 d . . .
C30 C 0.7860(5) 0.7825(4) 0.2749(3) 0.034(2) Uani 1 1 d . . .
H30 H 0.7883 0.7658 0.2396 0.041 Uiso 1 1 calc R . .
C31 C 0.8613(5) 0.7735(4) 0.3074(3) 0.035(2) Uani 1 1 d . . .
H31 H 0.9152 0.7513 0.2944 0.042 Uiso 1 1 calc R . .
C32 C 0.8585(5) 0.7968(3) 0.3591(3) 0.0315(19) Uani 1 1 d . . .
H32 H 0.9110 0.7904 0.3810 0.038 Uiso 1 1 calc R . .
C33 C 0.7810(4) 0.8292(3) 0.3797(3) 0.0242(17) Uani 1 1 d . . .
C34 C 0.6253(5) 0.8263(3) 0.2566(3) 0.0244(18) Uani 1 1 d . . .
C35 C 0.5449(5) 0.7872(3) 0.2636(3) 0.0246(18) Uani 1 1 d . . .
C36 C 0.4701(5) 0.7993(3) 0.2303(3) 0.0265(18) Uani 1 1 d . . .
H36 H 0.4155 0.7729 0.2349 0.032 Uiso 1 1 calc R . .
C37 C 0.4726(5) 0.8484(3) 0.1906(3) 0.0264(18) Uani 1 1 d . . .
C38 C 0.5547(5) 0.8855(4) 0.1849(3) 0.0300(19) Uani 1 1 d . . .
H38 H 0.5581 0.9196 0.1581 0.036 Uiso 1 1 calc R . .
C39 C 0.6305(5) 0.8747(3) 0.2163(3) 0.0259(17) Uani 1 1 d . . .
C40 C 0.5400(5) 0.7298(3) 0.3040(3) 0.034(2) Uani 1 1 d . . .
H40A H 0.4779 0.7098 0.3038 0.052 Uiso 1 1 calc R . .
H40B H 0.5536 0.7482 0.3391 0.052 Uiso 1 1 calc R . .
H40C H 0.5853 0.6942 0.2950 0.052 Uiso 1 1 calc R . .
C41 C 0.3900(5) 0.8620(4) 0.1558(3) 0.042(2) Uani 1 1 d . . .
H41A H 0.4039 0.8475 0.1196 0.063 Uiso 1 1 calc R . .
H41B H 0.3759 0.9113 0.1561 0.063 Uiso 1 1 calc R . .
H41C H 0.3367 0.8362 0.1690 0.063 Uiso 1 1 calc R . .
C42 C 0.7181(5) 0.9170(3) 0.2071(3) 0.036(2) Uani 1 1 d . . .
H42A H 0.7643 0.8886 0.1891 0.054 Uiso 1 1 calc R . .
H42B H 0.7427 0.9326 0.2411 0.054 Uiso 1 1 calc R . .
H42C H 0.7033 0.9570 0.1851 0.054 Uiso 1 1 calc R . .
C43 C 0.7727(4) 0.8546(3) 0.4355(3) 0.0259(17) Uani 1 1 d . . .
C44 C 0.7916(4) 0.9245(3) 0.4475(3) 0.0308(18) Uani 1 1 d . . .
C45 C 0.7784(4) 0.9486(4) 0.4989(3) 0.0311(18) Uani 1 1 d . . .
C46 C 0.7452(5) 0.9052(4) 0.5378(3) 0.038(2) Uani 1 1 d . . .
C47 C 0.7268(4) 0.8350(4) 0.5262(3) 0.0270(18) Uani 1 1 d . . .
C48 C 0.7404(4) 0.8109(4) 0.4757(3) 0.0256(18) Uani 1 1 d . . .
C49 C 0.8256(5) 0.9729(3) 0.4045(3) 0.040(2) Uani 1 1 d . . .
H49A H 0.8453 1.0164 0.4204 0.060 Uiso 1 1 calc R . .
H49B H 0.7754 0.9817 0.3794 0.060 Uiso 1 1 calc R . .
H49C H 0.8777 0.9518 0.3859 0.060 Uiso 1 1 calc R . .
C50 C 0.7267(5) 0.9321(4) 0.5926(3) 0.049(2) Uani 1 1 d . . .
H50A H 0.7688 0.9702 0.6003 0.074 Uiso 1 1 calc R . .
H50B H 0.7364 0.8952 0.6183 0.074 Uiso 1 1 calc R . .
H50C H 0.6627 0.9483 0.5948 0.074 Uiso 1 1 calc R . .
C51 C 0.7191(5) 0.7361(3) 0.4641(3) 0.0330(19) Uani 1 1 d . . .
H51A H 0.6976 0.7135 0.4964 0.049 Uiso 1 1 calc R . .
H51B H 0.7751 0.7131 0.4514 0.049 Uiso 1 1 calc R . .
H51C H 0.6709 0.7333 0.4370 0.049 Uiso 1 1 calc R . .
C52 C 0.5589(5) 1.1168(3) 0.5731(3) 0.0283(19) Uani 1 1 d . . .
C53 C 0.6212(4) 1.1709(3) 0.5621(3) 0.0238(16) Uani 1 1 d . . .
C54 C 0.6276(5) 1.2228(4) 0.5993(3) 0.0323(19) Uani 1 1 d . . .
H54 H 0.6680 1.2605 0.5934 0.039 Uiso 1 1 calc R . .
C55 C 0.5754(5) 1.2202(4) 0.6451(3) 0.0321(19) Uani 1 1 d . . .
H55 H 0.5816 1.2560 0.6704 0.039 Uiso 1 1 calc R . .
C56 C 0.5157(5) 1.1680(3) 0.6547(3) 0.0331(18) Uani 1 1 d . . .
H56 H 0.4808 1.1682 0.6865 0.040 Uiso 1 1 calc R . .
C57 C 0.5043(5) 1.1138(3) 0.6190(3) 0.0300(17) Uani 1 1 d . . .
C58 C 0.6749(5) 1.1726(3) 0.5119(3) 0.0256(18) Uani 1 1 d . . .
C59 C 0.6333(5) 1.1893(4) 0.4639(3) 0.0308(19) Uani 1 1 d . . .
C60 C 0.6854(5) 1.1929(4) 0.4183(3) 0.037(2) Uani 1 1 d . . .
H60 H 0.6561 1.2057 0.3862 0.044 Uiso 1 1 calc R . .
C61 C 0.7793(5) 1.1784(4) 0.4180(3) 0.037(2) Uani 1 1 d . . .
C62 C 0.8202(5) 1.1608(4) 0.4651(3) 0.038(2) Uani 1 1 d . . .
H62 H 0.8841 1.1495 0.4650 0.046 Uiso 1 1 calc R . .
C63 C 0.7728(5) 1.1587(3) 0.5128(3) 0.0292(19) Uani 1 1 d . . .
C64 C 0.5296(4) 1.2040(3) 0.4616(3) 0.0336(19) Uani 1 1 d . . .
H64A H 0.4956 1.1606 0.4592 0.050 Uiso 1 1 calc R . .
H64B H 0.5160 1.2324 0.4306 0.050 Uiso 1 1 calc R . .
H64C H 0.5108 1.2286 0.4937 0.050 Uiso 1 1 calc R . .
C65 C 0.8344(6) 1.1802(4) 0.3673(3) 0.061(3) Uani 1 1 d . . .
H65A H 0.8994 1.1895 0.3754 0.092 Uiso 1 1 calc R . .
H65B H 0.8103 1.2165 0.3443 0.092 Uiso 1 1 calc R . .
H65C H 0.8292 1.1357 0.3493 0.092 Uiso 1 1 calc R . .
C66 C 0.8194(5) 1.1389(3) 0.5637(3) 0.037(2) Uani 1 1 d . . .
H66A H 0.8820 1.1225 0.5562 0.055 Uiso 1 1 calc R . .
H66B H 0.7840 1.1023 0.5809 0.055 Uiso 1 1 calc R . .
H66C H 0.8224 1.1790 0.5870 0.055 Uiso 1 1 calc R . .
C67 C 0.4363(5) 1.0581(3) 0.6272(3) 0.0272(18) Uani 1 1 d . . .
C68 C 0.4540(5) 1.0048(4) 0.6633(3) 0.0302(19) Uani 1 1 d . . .
C69 C 0.3893(5) 0.9536(4) 0.6697(3) 0.0382(18) Uani 1 1 d . . .
H69 H 0.4030 0.9166 0.6929 0.046 Uiso 1 1 calc R . .
C70 C 0.3042(4) 0.9540(5) 0.6435(3) 0.0367(19) Uani 1 1 d . . .
C71 C 0.2882(5) 1.0070(4) 0.6080(3) 0.037(2) Uani 1 1 d . . .
H71 H 0.2323 1.0069 0.5884 0.044 Uiso 1 1 calc R . .
C72 C 0.3510(5) 1.0604(4) 0.5998(3) 0.0308(19) Uani 1 1 d . . .
C73 C 0.5451(4) 1.0021(4) 0.6934(3) 0.038(2) Uani 1 1 d . . .
H73A H 0.5425 1.0339 0.7234 0.057 Uiso 1 1 calc R . .
H73B H 0.5957 1.0154 0.6699 0.057 Uiso 1 1 calc R . .
H73C H 0.5556 0.9553 0.7064 0.057 Uiso 1 1 calc R . .
C74 C 0.2342(5) 0.8990(4) 0.6524(3) 0.052(2) Uani 1 1 d . . .
H74A H 0.1958 0.9110 0.6830 0.078 Uiso 1 1 calc R . .
H74B H 0.2656 0.8553 0.6591 0.078 Uiso 1 1 calc R . .
H74C H 0.1950 0.8947 0.6210 0.078 Uiso 1 1 calc R . .
C75 C 0.3299(5) 1.1167(4) 0.5610(3) 0.043(2) Uani 1 1 d . . .
H75A H 0.3462 1.1613 0.5764 0.065 Uiso 1 1 calc R . .
H75B H 0.2639 1.1162 0.5525 0.065 Uiso 1 1 calc R . .
H75C H 0.3659 1.1095 0.5286 0.065 Uiso 1 1 calc R . .
C76 C 0.1662(7) 0.7942(5) 0.2745(4) 0.050(3) Uani 1 1 d . . .
C77 C 0.4260(5) 0.7769(4) 0.4406(3) 0.045(2) Uani 1 1 d . . .
H77A H 0.4021 0.7347 0.4578 0.054 Uiso 1 1 calc R . .
H77B H 0.4887 0.7671 0.4269 0.054 Uiso 1 1 calc R . .
C78 C 0.3621(6) 0.7981(4) 0.3952(3) 0.055(2) Uani 1 1 d . . .
H78A H 0.3011 0.8098 0.4093 0.082 Uiso 1 1 calc R . .
H78B H 0.3563 0.7599 0.3702 0.082 Uiso 1 1 calc R . .
H78C H 0.3882 0.8381 0.3770 0.082 Uiso 1 1 calc R . .
C79 C 0.4768(6) 0.8073(4) 0.5243(3) 0.051(2) Uani 1 1 d . . .
H79A H 0.5425 0.7981 0.5161 0.061 Uiso 1 1 calc R . .
H79B H 0.4481 0.7641 0.5369 0.061 Uiso 1 1 calc R . .
C80 C 0.4690(6) 0.8619(4) 0.5653(3) 0.063(3) Uani 1 1 d . . .
H80A H 0.5015 0.9033 0.5533 0.095 Uiso 1 1 calc R . .
H80B H 0.4967 0.8456 0.5983 0.095 Uiso 1 1 calc R . .
H80C H 0.4038 0.8728 0.5713 0.095 Uiso 1 1 calc R . .
N1 N 0.2778(4) 1.0128(3) 0.4088(2) 0.0222(14) Uani 1 1 d . . .
N2 N 0.6277(4) 0.8733(3) 0.3645(2) 0.0248(14) Uani 1 1 d . . .
N3 N 0.5500(3) 1.0642(3) 0.5359(2) 0.0230(14) Uani 1 1 d . . .
Ag1 Ag 0.48476(3) 0.95490(3) 0.44302(2) 0.02849(15) Uani 1 1 d . . .
S1 S 0.12675(14) 0.71175(10) 0.29242(9) 0.0405(6) Uani 1 1 d . . .
O1 O 0.4295(3) 0.8319(3) 0.4780(2) 0.0398(13) Uani 1 1 d . . .
O2 O 0.0992(4) 0.7207(3) 0.3461(2) 0.0575(17) Uani 1 1 d . . .
O3 O 0.2073(4) 0.6691(3) 0.2849(3) 0.078(2) Uani 1 1 d . . .
O4 O 0.0532(4) 0.7006(3) 0.2550(2) 0.0582(17) Uani 1 1 d . . .
F1 F 0.2342(4) 0.8170(3) 0.3054(2) 0.0869(19) Uani 1 1 d . . .
F2 F 0.1966(4) 0.7992(3) 0.2244(2) 0.0764(17) Uani 1 1 d . . .
F3 F 0.0996(4) 0.8430(2) 0.27880(19) 0.0718(17) Uani 1 1 d . . .

loop_
_atom_site_aniso_label
_atom_site_aniso_U_11
_atom_site_aniso_U_22
_atom_site_aniso_U_33
_atom_site_aniso_U_23
_atom_site_aniso_U_13
_atom_site_aniso_U_12
C1 0.021(4) 0.035(4) 0.030(5) 0.001(4) -0.001(4) 0.009(4)
C2 0.021(4) 0.033(4) 0.028(5) 0.002(4) 0.002(4) -0.002(4)
C3 0.010(4) 0.033(4) 0.029(5) 0.002(4) 0.000(3) 0.005(3)
C4 0.017(3) 0.018(3) 0.026(4) 0.003(4) -0.007(3) -0.005(4)
C5 0.024(4) 0.021(4) 0.034(5) -0.008(4) -0.008(3) 0.006(4)
C6 0.019(4) 0.033(4) 0.039(5) -0.004(4) 0.007(4) 0.001(3)
C7 0.020(4) 0.031(4) 0.035(5) 0.009(4) -0.008(4) 0.001(4)
C8 0.031(4) 0.029(4) 0.019(4) 0.000(3) 0.007(4) -0.008(4)
C9 0.025(4) 0.023(4) 0.026(5) -0.002(3) 0.003(4) 0.002(3)
C10 0.013(3) 0.033(4) 0.032(5) 0.014(4) -0.004(4) 0.003(3)
C11 0.014(4) 0.039(5) 0.032(5) 0.001(4) 0.002(4) 0.001(3)
C12 0.021(4) 0.035(4) 0.042(5) 0.012(4) 0.001(4) -0.002(4)
C13 0.019(4) 0.043(5) 0.038(5) 0.003(4) 0.004(3) 0.003(4)
C14 0.021(4) 0.049(5) 0.029(5) -0.002(4) 0.000(3) 0.007(4)
C15 0.017(4) 0.030(4) 0.028(4) -0.007(4) -0.002(3) 0.005(4)
C16 0.036(5) 0.031(4) 0.052(6) -0.011(4) 0.006(4) 0.000(4)
C17 0.029(5) 0.058(5) 0.044(5) 0.013(4) -0.002(4) 0.000(5)
C18 0.035(5) 0.039(5) 0.042(5) -0.004(4) 0.002(4) 0.001(4)
C19 0.023(4) 0.031(4) 0.022(4) -0.003(4) 0.008(4) -0.001(4)
C20 0.026(4) 0.035(5) 0.022(4) 0.005(4) 0.005(4) 0.002(4)
C21 0.024(4) 0.034(4) 0.045(5) 0.001(4) 0.009(4) -0.006(4)
C22 0.029(5) 0.051(5) 0.058(6) -0.005(4) 0.021(5) 0.003(5)
C23 0.041(5) 0.033(4) 0.052(5) -0.004(4) 0.023(5) 0.009(4)
C24 0.032(4) 0.028(4) 0.042(5) -0.005(4) 0.013(4) -0.005(4)
C25 0.018(4) 0.030(4) 0.042(5) 0.001(4) 0.011(4) 0.001(4)
C26 0.032(5) 0.066(7) 0.120(9) -0.016(6) 0.026(6) 0.004(5)
C27 0.040(4) 0.033(4) 0.064(6) -0.017(5) 0.010(4) -0.001(5)
C28 0.017(4) 0.026(4) 0.029(5) 0.007(4) 0.008(4) 0.007(3)
C29 0.017(4) 0.024(4) 0.032(5) 0.001(4) 0.003(4) 0.004(3)
C30 0.034(5) 0.053(5) 0.016(5) 0.000(4) 0.005(4) -0.002(4)
C31 0.030(5) 0.043(5) 0.033(5) -0.012(4) 0.001(4) 0.005(4)
C32 0.018(4) 0.038(5) 0.038(5) 0.003(4) -0.007(4) -0.002(4)
C33 0.014(4) 0.027(4) 0.032(5) 0.001(4) 0.002(4) 0.002(4)
C34 0.030(4) 0.023(4) 0.021(4) -0.003(3) 0.006(4) 0.004(4)
C35 0.022(4) 0.034(4) 0.019(4) 0.002(3) 0.001(4) 0.007(4)
C36 0.029(5) 0.028(4) 0.023(4) 0.002(3) 0.004(4) 0.005(4)
C37 0.023(4) 0.036(4) 0.020(4) -0.012(4) 0.000(4) 0.013(4)
C38 0.040(5) 0.034(5) 0.016(4) 0.009(4) 0.010(4) 0.008(4)
C39 0.029(4) 0.028(4) 0.021(4) -0.004(4) 0.004(4) 0.006(4)
C40 0.026(5) 0.043(4) 0.034(5) 0.014(4) 0.000(4) -0.006(4)
C41 0.040(5) 0.049(5) 0.037(5) -0.005(4) -0.006(4) 0.013(4)
C42 0.039(5) 0.031(4) 0.037(5) 0.002(4) 0.006(4) -0.004(4)
C43 0.008(3) 0.037(4) 0.034(5) -0.001(4) -0.002(4) -0.004(3)
C44 0.015(4) 0.035(4) 0.042(5) 0.004(4) 0.002(4) -0.005(3)
C45 0.017(4) 0.051(5) 0.025(5) -0.002(5) -0.004(3) -0.001(5)
C46 0.021(4) 0.065(6) 0.028(5) -0.003(4) 0.001(4) 0.012(4)
C47 0.010(4) 0.044(5) 0.027(5) -0.009(4) -0.007(3) 0.006(4)
C48 0.010(4) 0.031(4) 0.036(5) 0.001(4) -0.003(4) 0.004(3)
C49 0.039(4) 0.037(5) 0.044(5) 0.001(4) 0.005(4) -0.008(4)
C50 0.036(5) 0.068(6) 0.044(6) -0.004(5) -0.005(4) 0.007(5)
C51 0.024(4) 0.040(5) 0.034(5) 0.006(4) 0.000(4) -0.001(4)
C52 0.022(4) 0.035(4) 0.028(5) -0.001(4) -0.007(4) 0.001(4)
C53 0.021(4) 0.021(4) 0.029(4) 0.006(4) -0.012(4) 0.002(3)
C54 0.023(4) 0.032(4) 0.042(5) 0.001(4) -0.006(4) 0.002(4)
C55 0.032(5) 0.024(4) 0.040(5) -0.005(4) -0.013(4) -0.003(4)
C56 0.034(4) 0.038(4) 0.027(4) -0.004(4) -0.007(4) 0.010(5)
C57 0.024(4) 0.035(4) 0.032(4) -0.001(3) 0.000(4) -0.001(4)
C58 0.017(4) 0.027(4) 0.033(5) 0.004(4) -0.010(4) -0.002(4)
C59 0.018(4) 0.027(4) 0.048(5) 0.007(4) 0.003(4) 0.001(4)
C60 0.029(5) 0.036(5) 0.045(5) 0.014(4) -0.005(4) -0.007(4)
C61 0.031(5) 0.036(5) 0.046(6) 0.018(4) 0.001(4) -0.005(4)
C62 0.020(4) 0.035(5) 0.060(6) 0.007(4) 0.005(4) -0.008(4)
C63 0.030(5) 0.022(4) 0.036(5) 0.000(4) -0.005(4) -0.011(4)
C64 0.024(4) 0.039(4) 0.038(5) 0.000(3) -0.008(4) -0.001(4)
C65 0.040(5) 0.073(7) 0.071(7) 0.034(5) 0.012(5) 0.004(5)
C66 0.028(4) 0.039(4) 0.043(5) -0.002(4) -0.007(4) 0.005(4)
C67 0.025(4) 0.029(4) 0.027(4) -0.002(4) 0.004(3) 0.010(4)
C68 0.026(4) 0.042(5) 0.023(5) -0.002(4) 0.004(4) 0.001(4)
C69 0.033(4) 0.050(5) 0.031(5) 0.004(5) 0.003(4) -0.004(5)
C70 0.022(4) 0.055(5) 0.033(5) -0.009(5) 0.011(4) -0.011(5)
C71 0.028(4) 0.046(5) 0.036(5) -0.013(4) 0.001(4) -0.009(4)
C72 0.024(4) 0.038(5) 0.031(5) -0.004(4) -0.005(4) 0.008(4)
C73 0.032(4) 0.048(5) 0.033(5) 0.006(4) -0.010(4) -0.007(4)
C74 0.038(5) 0.060(6) 0.058(6) -0.012(5) 0.002(5) -0.023(5)
C75 0.023(4) 0.055(5) 0.053(6) -0.003(5) -0.015(5) 0.006(4)
C76 0.059(6) 0.055(6) 0.036(6) 0.002(5) -0.009(5) -0.008(6)
C77 0.037(5) 0.043(5) 0.055(6) -0.002(5) 0.005(5) -0.009(4)
C78 0.052(6) 0.062(6) 0.050(6) -0.012(5) 0.004(5) -0.003(5)
C79 0.029(4) 0.089(6) 0.034(5) 0.020(5) -0.006(5) 0.007(5)
C80 0.074(7) 0.058(5) 0.058(6) 0.002(5) -0.015(6) -0.002(5)
N1 0.019(3) 0.024(3) 0.024(4) -0.002(3) 0.004(3) -0.004(3)
N2 0.015(3) 0.036(4) 0.024(4) -0.003(3) -0.004(3) 0.001(3)
N3 0.013(3) 0.036(4) 0.021(3) 0.001(3) -0.002(3) -0.002(3)
Ag1 0.0187(2) 0.0368(3) 0.0300(3) -0.0060(3) -0.0015(3) 0.0051(3)
S1 0.0331(12) 0.0375(13) 0.0507(15) -0.0077(11) 0.0088(12) -0.0037(11)
O1 0.031(3) 0.051(3) 0.037(3) 0.002(3) 0.006(3) -0.008(3)
O2 0.069(4) 0.050(4) 0.053(4) -0.002(3) 0.018(4) -0.005(3)
O3 0.052(4) 0.067(4) 0.115(6) -0.006(4) 0.010(4) 0.033(4)
O4 0.030(3) 0.078(4) 0.067(4) -0.038(3) 0.007(3) -0.015(3)
F1 0.086(4) 0.092(4) 0.083(5) -0.006(4) -0.016(4) -0.053(4)
F2 0.093(5) 0.079(4) 0.057(4) -0.005(3) 0.023(3) -0.024(4)
F3 0.116(5) 0.048(3) 0.051(4) -0.010(3) -0.009(3) 0.019(3)

loop_
_atom_type_symbol
_atom_type_description
_atom_type_scat_dispersion_real
_atom_type_scat_dispersion_imag
_atom_type_scat_source
C C 0.0033 0.0016 'International Tables Vol C Tables 4.2.6.8 and 6.1.1.4'
H H 0.0000 0.0000 'International Tables Vol C Tables 4.2.6.8 and 6.1.1.4'
N N 0.0061 0.0033 'International Tables Vol C Tables 4.2.6.8 and 6.1.1.4'
Ag Ag -0.8971 1.1015 'International Tables Vol C Tables 4.2.6.8 and 6.1.1.4'
S S 0.1246 0.1234 'International Tables Vol C Tables 4.2.6.8 and 6.1.1.4'
O O 0.0106 0.0060 'International Tables Vol C Tables 4.2.6.8 and 6.1.1.4'
F F 0.0171 0.0103 'International Tables Vol C Tables 4.2.6.8 and 6.1.1.4'

loop_
_geom_angle_atom_site_label_1
_geom_angle_atom_site_label_2
_geom_angle_atom_site_label_3
_geom_angle
_geom_angle_site_symmetry_1
_geom_angle_site_symmetry_3
_geom_angle_publ_flag
N1 C1 Ag1 166.7(6) . . ?
N2 C2 Ag1 171.3(6) . . ?
N3 C3 Ag1 166.4(5) . . ?
C9 C4 N1 118.4(6) . . ?
C9 C4 C5 124.4(6) . . ?
N1 C4 C5 117.2(6) . . ?
C6 C5 C4 115.0(6) . . ?
C6 C5 C10 121.1(6) . . ?
C4 C5 C10 123.8(6) . . ?
C7 C6 C5 122.4(7) . . ?
C7 C6 H6 118.8 . . ?
C5 C6 H6 118.8 . . ?
C6 C7 C8 119.5(7) . . ?
C6 C7 H7 120.2 . . ?
C8 C7 H7 120.2 . . ?
C9 C8 C7 122.0(7) . . ?
C9 C8 H8 119.0 . . ?
C7 C8 H8 119.0 . . ?
C4 C9 C8 116.6(6) . . ?
C4 C9 C19 119.6(6) . . ?
C8 C9 C19 123.8(6) . . ?
C15 C10 C11 121.0(7) . . ?
C15 C10 C5 119.5(6) . . ?
C11 C10 C5 119.5(7) . . ?
C12 C11 C10 117.1(7) . . ?
C12 C11 C16 121.6(6) . . ?
C10 C11 C16 121.3(7) . . ?
C13 C12 C11 123.5(7) . . ?
C13 C12 H12 118.3 . . ?
C11 C12 H12 118.3 . . ?
C12 C13 C14 117.1(6) . . ?
C12 C13 C17 120.7(7) . . ?
C14 C13 C17 122.2(6) . . ?
C13 C14 C15 122.4(7) . . ?
C13 C14 H14 118.8 . . ?
C15 C14 H14 118.8 . . ?
C10 C15 C14 118.9(7) . . ?
C10 C15 C18 121.3(6) . . ?
C14 C15 C18 119.8(6) . . ?
C11 C16 H16A 109.5 . . ?
C11 C16 H16B 109.5 . . ?
H16A C16 H16B 109.5 . . ?
C11 C16 H16C 109.5 . . ?
H16A C16 H16C 109.5 . . ?
H16B C16 H16C 109.5 . . ?
C13 C17 H17A 109.5 . . ?
C13 C17 H17B 109.5 . . ?
H17A C17 H17B 109.5 . . ?
C13 C17 H17C 109.5 . . ?
H17A C17 H17C 109.5 . . ?
H17B C17 H17C 109.5 . . ?
C15 C18 H18A 109.5 . . ?
C15 C18 H18B 109.5 . . ?
H18A C18 H18B 109.5 . . ?
C15 C18 H18C 109.5 . . ?
H18A C18 H18C 109.5 . . ?
H18B C18 H18C 109.5 . . ?
C20 C19 C24 121.7(6) . . ?
C20 C19 C9 120.2(6) . . ?
C24 C19 C9 118.0(6) . . ?
C19 C20 C21 117.9(7) . . ?
C19 C20 C25 121.6(6) . . ?
C21 C20 C25 120.4(7) . . ?
C22 C21 C20 122.8(7) . . ?
C22 C21 H21 118.6 . . ?
C20 C21 H21 118.6 . . ?
C21 C22 C23 118.4(7) . . ?
C21 C22 C26 120.9(8) . . ?
C23 C22 C26 120.8(7) . . ?
C22 C23 C24 121.5(7) . . ?
C22 C23 H23 119.3 . . ?
C24 C23 H23 119.3 . . ?
C19 C24 C23 117.6(7) . . ?
C19 C24 C27 123.0(6) . . ?
C23 C24 C27 119.3(6) . . ?
C20 C25 H25A 109.5 . . ?
C20 C25 H25B 109.5 . . ?
H25A C25 H25B 109.5 . . ?
C20 C25 H25C 109.5 . . ?
H25A C25 H25C 109.5 . . ?
H25B C25 H25C 109.5 . . ?
C22 C26 H26A 109.5 . . ?
C22 C26 H26B 109.5 . . ?
H26A C26 H26B 109.5 . . ?
C22 C26 H26C 109.5 . . ?
H26A C26 H26C 109.5 . . ?
H26B C26 H26C 109.5 . . ?
C24 C27 H27A 109.5 . . ?
C24 C27 H27B 109.5 . . ?
H27A C27 H27B 109.5 . . ?
C24 C27 H27C 109.5 . . ?
H27A C27 H27C 109.5 . . ?
H27B C27 H27C 109.5 . . ?
C29 C28 C33 124.7(7) . . ?
C29 C28 N2 120.2(6) . . ?
C33 C28 N2 115.1(6) . . ?
C28 C29 C30 117.0(7) . . ?
C28 C29 C34 121.8(6) . . ?
C30 C29 C34 121.2(7) . . ?
C31 C30 C29 121.3(7) . . ?
C31 C30 H30 119.3 . . ?
C29 C30 H30 119.3 . . ?
C30 C31 C32 120.0(7) . . ?
C30 C31 H31 120.0 . . ?
C32 C31 H31 120.0 . . ?
C31 C32 C33 121.8(7) . . ?
C31 C32 H32 119.1 . . ?
C33 C32 H32 119.1 . . ?
C32 C33 C28 115.1(6) . . ?
C32 C33 C43 124.6(6) . . ?
C28 C33 C43 120.3(6) . . ?
C39 C34 C35 120.3(7) . . ?
C39 C34 C29 119.6(7) . . ?
C35 C34 C29 120.1(6) . . ?
C36 C35 C34 118.5(6) . . ?
C36 C35 C40 119.8(6) . . ?
C34 C35 C40 121.6(6) . . ?
C37 C36 C35 122.4(7) . . ?
C37 C36 H36 118.8 . . ?
C35 C36 H36 118.8 . . ?
C36 C37 C38 116.9(7) . . ?
C36 C37 C41 121.7(7) . . ?
C38 C37 C41 121.4(6) . . ?
C39 C38 C37 122.8(6) . . ?
C39 C38 H38 118.6 . . ?
C37 C38 H38 118.6 . . ?
C38 C39 C34 119.0(7) . . ?
C38 C39 C42 119.5(6) . . ?
C34 C39 C42 121.4(6) . . ?
C35 C40 H40A 109.5 . . ?
C35 C40 H40B 109.5 . . ?
H40A C40 H40B 109.5 . . ?
C35 C40 H40C 109.5 . . ?
H40A C40 H40C 109.5 . . ?
H40B C40 H40C 109.5 . . ?
C37 C41 H41A 109.5 . . ?
C37 C41 H41B 109.5 . . ?
H41A C41 H41B 109.5 . . ?
C37 C41 H41C 109.5 . . ?
H41A C41 H41C 109.5 . . ?
H41B C41 H41C 109.5 . . ?
C39 C42 H42A 109.5 . . ?
C39 C42 H42B 109.5 . . ?
H42A C42 H42B 109.5 . . ?
C39 C42 H42C 109.5 . . ?
H42A C42 H42C 109.5 . . ?
H42B C42 H42C 109.5 . . ?
C48 C43 C44 119.2(7) . . ?
C48 C43 C33 120.6(6) . . ?
C44 C43 C33 120.1(6) . . ?
C45 C44 C43 119.7(7) . . ?
C45 C44 C49 120.2(6) . . ?
C43 C44 C49 120.1(7) . . ?
C46 C45 C44 120.4(7) . . ?
C45 C46 C47 120.3(7) . . ?
C45 C46 C50 120.4(8) . . ?
C47 C46 C50 119.2(7) . . ?
C48 C47 C46 119.4(7) . . ?
C47 C48 C43 120.9(7) . . ?
C47 C48 C51 118.5(6) . . ?
C43 C48 C51 120.5(6) . . ?
C44 C49 H49A 109.5 . . ?
C44 C49 H49B 109.5 . . ?
H49A C49 H49B 109.5 . . ?
C44 C49 H49C 109.5 . . ?
H49A C49 H49C 109.5 . . ?
H49B C49 H49C 109.5 . . ?
C46 C50 H50A 109.5 . . ?
C46 C50 H50B 109.5 . . ?
H50A C50 H50B 109.5 . . ?
C46 C50 H50C 109.5 . . ?
H50A C50 H50C 109.5 . . ?
H50B C50 H50C 109.5 . . ?
C48 C51 H51A 109.5 . . ?
C48 C51 H51B 109.5 . . ?
H51A C51 H51B 109.5 . . ?
C48 C51 H51C 109.5 . . ?
H51A C51 H51C 109.5 . . ?
H51B C51 H51C 109.5 . . ?
N3 C52 C57 118.3(6) . . ?
N3 C52 C53 118.2(6) . . ?
C57 C52 C53 123.5(6) . . ?
C54 C53 C52 116.9(7) . . ?
C54 C53 C58 121.9(6) . . ?
C52 C53 C58 121.2(6) . . ?
C55 C54 C53 120.4(7) . . ?
C55 C54 H54 119.8 . . ?
C53 C54 H54 119.8 . . ?
C56 C55 C54 121.7(7) . . ?
C56 C55 H55 119.1 . . ?
C54 C55 H55 119.1 . . ?
C55 C56 C57 121.5(7) . . ?
C55 C56 H56 119.2 . . ?
C57 C56 H56 119.2 . . ?
C56 C57 C52 116.0(6) . . ?
C56 C57 C67 122.6(6) . . ?
C52 C57 C67 121.4(6) . . ?
C59 C58 C63 118.8(7) . . ?
C59 C58 C53 121.6(6) . . ?
C63 C58 C53 119.6(6) . . ?
C60 C59 C58 120.3(6) . . ?
C60 C59 C64 119.7(6) . . ?
C58 C59 C64 120.0(6) . . ?
C59 C60 C61 121.9(7) . . ?
C59 C60 H60 119.0 . . ?
C61 C60 H60 119.0 . . ?
C62 C61 C60 117.9(7) . . ?
C62 C61 C65 120.9(7) . . ?
C60 C61 C65 121.1(7) . . ?
C61 C62 C63 123.2(7) . . ?
C61 C62 H62 118.4 . . ?
C63 C62 H62 118.4 . . ?
C62 C63 C58 117.7(7) . . ?
C62 C63 C66 122.1(7) . . ?
C58 C63 C66 120.2(7) . . ?
C59 C64 H64A 109.5 . . ?
C59 C64 H64B 109.5 . . ?
H64A C64 H64B 109.5 . . ?
C59 C64 H64C 109.5 . . ?
H64A C64 H64C 109.5 . . ?
H64B C64 H64C 109.5 . . ?
C61 C65 H65A 109.5 . . ?
C61 C65 H65B 109.5 . . ?
H65A C65 H65B 109.5 . . ?
C61 C65 H65C 109.5 . . ?
H65A C65 H65C 109.5 . . ?
H65B C65 H65C 109.5 . . ?
C63 C66 H66A 109.5 . . ?
C63 C66 H66B 109.5 . . ?
H66A C66 H66B 109.5 . . ?
C63 C66 H66C 109.5 . . ?
H66A C66 H66C 109.5 . . ?
H66B C66 H66C 109.5 . . ?
C68 C67 C72 120.0(7) . . ?
C68 C67 C57 120.7(6) . . ?
C72 C67 C57 119.3(6) . . ?
C69 C68 C67 119.0(6) . . ?
C69 C68 C73 120.4(6) . . ?
C67 C68 C73 120.6(6) . . ?
C68 C69 C70 122.7(8) . . ?
C68 C69 H69 118.6 . . ?
C70 C69 H69 118.6 . . ?
C71 C70 C69 117.2(7) . . ?
C71 C70 C74 121.1(7) . . ?
C69 C70 C74 121.6(8) . . ?
C70 C71 C72 122.7(7) . . ?
C70 C71 H71 118.6 . . ?
C72 C71 H71 118.6 . . ?
C71 C72 C67 118.2(7) . . ?
C71 C72 C75 120.5(6) . . ?
C67 C72 C75 121.3(7) . . ?
C68 C73 H73A 109.5 . . ?
C68 C73 H73B 109.5 . . ?
H73A C73 H73B 109.5 . . ?
C68 C73 H73C 109.5 . . ?
H73A C73 H73C 109.5 . . ?
H73B C73 H73C 109.5 . . ?
C70 C74 H74A 109.5 . . ?
C70 C74 H74B 109.5 . . ?
H74A C74 H74B 109.5 . . ?
C70 C74 H74C 109.5 . . ?
H74A C74 H74C 109.5 . . ?
H74B C74 H74C 109.5 . . ?
C72 C75 H75A 109.5 . . ?
C72 C75 H75B 109.5 . . ?
H75A C75 H75B 109.5 . . ?
C72 C75 H75C 109.5 . . ?
H75A C75 H75C 109.5 . . ?
H75B C75 H75C 109.5 . . ?
F1 C76 F2 106.7(8) . . ?
F1 C76 F3 104.2(7) . . ?
F2 C76 F3 104.9(7) . . ?
F1 C76 S1 113.1(6) . . ?
F2 C76 S1 114.4(7) . . ?
F3 C76 S1 112.7(7) . . ?
O1 C77 C78 108.4(6) . . ?
O1 C77 H77A 110.0 . . ?
C78 C77 H77A 110.0 . . ?
O1 C77 H77B 110.0 . . ?
C78 C77 H77B 110.0 . . ?
H77A C77 H77B 108.4 . . ?
C77 C78 H78A 109.5 . . ?
C77 C78 H78B 109.5 . . ?
H78A C78 H78B 109.5 . . ?
C77 C78 H78C 109.5 . . ?
H78A C78 H78C 109.5 . . ?
H78B C78 H78C 109.5 . . ?
O1 C79 C80 107.2(6) . . ?
O1 C79 H79A 110.3 . . ?
C80 C79 H79A 110.3 . . ?
O1 C79 H79B 110.3 . . ?
C80 C79 H79B 110.3 . . ?
H79A C79 H79B 108.5 . . ?
C79 C80 H80A 109.5 . . ?
C79 C80 H80B 109.5 . . ?
H80A C80 H80B 109.5 . . ?
C79 C80 H80C 109.5 . . ?
H80A C80 H80C 109.5 . . ?
H80B C80 H80C 109.5 . . ?
C1 N1 C4 166.6(6) . . ?
C2 N2 C28 168.9(7) . . ?
C3 N3 C52 176.4(6) . . ?
C2 Ag1 C3 122.3(2) . . ?
C2 Ag1 C1 125.0(3) . . ?
C3 Ag1 C1 107.0(2) . . ?
O2 S1 O4 115.9(4) . . ?
O2 S1 O3 114.9(4) . . ?
O4 S1 O3 115.1(4) . . ?
O2 S1 C76 102.9(4) . . ?
O4 S1 C76 102.0(4) . . ?
O3 S1 C76 103.1(4) . . ?
C77 O1 C79 107.8(5) . . ?

loop_
_geom_bond_atom_site_label_1
_geom_bond_atom_site_label_2
_geom_bond_distance
_geom_bond_site_symmetry_2
_geom_bond_publ_flag
C1 N1 1.149(8) . ?
C1 Ag1 2.188(7) . ?
C2 N2 1.154(8) . ?
C2 Ag1 2.134(8) . ?
C3 N3 1.162(7) . ?
C3 Ag1 2.167(7) . ?
C4 C9 1.379(9) . ?
C4 N1 1.406(8) . ?
C4 C5 1.429(8) . ?
C5 C6 1.393(9) . ?
C5 C10 1.494(9) . ?
C6 C7 1.376(9) . ?
C6 H6 0.9500 . ?
C7 C8 1.389(9) . ?
C7 H7 0.9500 . ?
C8 C9 1.384(9) . ?
C8 H8 0.9500 . ?
C9 C19 1.500(9) . ?
C10 C15 1.368(9) . ?
C10 C11 1.419(9) . ?
C11 C12 1.392(9) . ?
C11 C16 1.511(9) . ?
C12 C13 1.379(9) . ?
C12 H12 0.9500 . ?
C13 C14 1.379(9) . ?
C13 C17 1.516(9) . ?
C14 C15 1.400(9) . ?
C14 H14 0.9500 . ?
C15 C18 1.528(9) . ?
C16 H16A 0.9800 . ?
C16 H16B 0.9800 . ?
C16 H16C 0.9800 . ?
C17 H17A 0.9800 . ?
C17 H17B 0.9800 . ?
C17 H17C 0.9800 . ?
C18 H18A 0.9800 . ?
C18 H18B 0.9800 . ?
C18 H18C 0.9800 . ?
C19 C20 1.379(9) . ?
C19 C24 1.393(9) . ?
C20 C21 1.408(10) . ?
C20 C25 1.505(9) . ?
C21 C22 1.362(9) . ?
C21 H21 0.9500 . ?
C22 C23 1.381(9) . ?
C22 C26 1.548(10) . ?
C23 C24 1.425(10) . ?
C23 H23 0.9500 . ?
C24 C27 1.505(9) . ?
C25 H25A 0.9800 . ?
C25 H25B 0.9800 . ?
C25 H25C 0.9800 . ?
C26 H26A 0.9800 . ?
C26 H26B 0.9800 . ?
C26 H26C 0.9800 . ?
C27 H27A 0.9800 . ?
C27 H27B 0.9800 . ?
C27 H27C 0.9800 . ?
C28 C29 1.365(9) . ?
C28 C33 1.422(9) . ?
C28 N2 1.433(8) . ?
C29 C30 1.390(10) . ?
C29 C34 1.504(9) . ?
C30 C31 1.377(10) . ?
C30 H30 0.9500 . ?
C31 C32 1.385(9) . ?
C31 H31 0.9500 . ?
C32 C33 1.390(9) . ?
C32 H32 0.9500 . ?
C33 C43 1.501(9) . ?
C34 C39 1.391(9) . ?
C34 C35 1.402(9) . ?
C35 C36 1.393(8) . ?
C35 C40 1.515(9) . ?
C36 C37 1.386(9) . ?
C36 H36 0.9500 . ?
C37 C38 1.399(9) . ?
C37 C41 1.509(9) . ?
C38 C39 1.371(9) . ?
C38 H38 0.9500 . ?
C39 C42 1.530(9) . ?
C40 H40A 0.9800 . ?
C40 H40B 0.9800 . ?
C40 H40C 0.9800 . ?
C41 H41A 0.9800 . ?
C41 H41B 0.9800 . ?
C41 H41C 0.9800 . ?
C42 H42A 0.9800 . ?
C42 H42B 0.9800 . ?
C42 H42C 0.9800 . ?
C43 C48 1.405(9) . ?
C43 C44 1.420(9) . ?
C44 C45 1.394(10) . ?
C44 C49 1.523(9) . ?
C45 C46 1.383(10) . ?
C46 C47 1.422(10) . ?
C46 C50 1.507(10) . ?
C47 C48 1.377(9) . ?
C48 C51 1.516(9) . ?
C49 H49A 0.9800 . ?
C49 H49B 0.9800 . ?
C49 H49C 0.9800 . ?
C50 H50A 0.9800 . ?
C50 H50B 0.9800 . ?
C50 H50C 0.9800 . ?
C51 H51A 0.9800 . ?
C51 H51B 0.9800 . ?
C51 H51C 0.9800 . ?
C52 N3 1.396(8) . ?
C52 C57 1.407(9) . ?
C52 C53 1.413(9) . ?
C53 C54 1.385(9) . ?
C53 C58 1.491(9) . ?
C54 C55 1.383(10) . ?
C54 H54 0.9500 . ?
C55 C56 1.357(9) . ?
C55 H55 0.9500 . ?
C56 C57 1.397(9) . ?
C56 H56 0.9500 . ?
C57 C67 1.480(9) . ?
C58 C59 1.395(9) . ?
C58 C63 1.444(10) . ?
C59 C60 1.380(10) . ?
C59 C64 1.530(9) . ?
C60 C61 1.389(10) . ?
C60 H60 0.9500 . ?
C61 C62 1.375(10) . ?
C61 C65 1.511(10) . ?
C62 C63 1.390(10) . ?
C62 H62 0.9500 . ?
C63 C66 1.504(10) . ?
C64 H64A 0.9800 . ?
C64 H64B 0.9800 . ?
C64 H64C 0.9800 . ?
C65 H65A 0.9800 . ?
C65 H65B 0.9800 . ?
C65 H65C 0.9800 . ?
C66 H66A 0.9800 . ?
C66 H66B 0.9800 . ?
C66 H66C 0.9800 . ?
C67 C68 1.407(9) . ?
C67 C72 1.417(9) . ?
C68 C69 1.376(9) . ?
C68 C73 1.525(9) . ?
C69 C70 1.399(9) . ?
C69 H69 0.9500 . ?
C70 C71 1.388(10) . ?
C70 C74 1.490(10) . ?
C71 C72 1.395(9) . ?
C71 H71 0.9500 . ?
C72 C75 1.504(9) . ?
C73 H73A 0.9800 . ?
C73 H73B 0.9800 . ?
C73 H73C 0.9800 . ?
C74 H74A 0.9800 . ?
C74 H74B 0.9800 . ?
C74 H74C 0.9800 . ?
C75 H75A 0.9800 . ?
C75 H75B 0.9800 . ?
C75 H75C 0.9800 . ?
C76 F1 1.333(9) . ?
C76 F2 1.346(10) . ?
C76 F3 1.357(10) . ?
C76 S1 1.761(9) . ?
C77 O1 1.429(8) . ?
C77 C78 1.533(10) . ?
C77 H77A 0.9900 . ?
C77 H77B 0.9900 . ?
C78 H78A 0.9800 . ?
C78 H78B 0.9800 . ?
C78 H78C 0.9800 . ?
C79 O1 1.440(8) . ?
C79 C80 1.490(10) . ?
C79 H79A 0.9900 . ?
C79 H79B 0.9900 . ?
C80 H80A 0.9800 . ?
C80 H80B 0.9800 . ?
C80 H80C 0.9800 . ?
S1 O2 1.427(6) . ?
S1 O4 1.441(5) . ?
S1 O3 1.443(6) . ?
